data_7123326
loop_
_publ_author_name
'Basle, Olivier'
'Mauduit, Marc'
'Crassous, Jeanne'
'Favereau, Ludovic'
'Miqueu, Karinne'
'crevisy, C'
'Dorcet, Vincent'
'Roisnel, Thierry'
'Viv\`es, Thomas'
'Tarrieu, Robert'
'Pichon, Delphine'
'Manguin, Romane'

_publ_section_title
;
 A kinetic resolution strategy for the synthesis of chiral octahedral
 NHC-iridium(III) catalysts
;
_journal_name_full 'Chemical Communications'
_journal_paper_doi 10.1039/C9CC02434D
_journal_year 2019
_chemical_absolute_configuration ad
_chemical_compound_source 'synthesis as described'
_chemical_formula_moiety 'C40 H38 Ir N4 O2, C H Cl3, C H2 Cl2'
_chemical_formula_sum 'C42 H41 Cl5 Ir N4 O2'
_chemical_formula_weight 1003.24
_chemical_name_systematic
;
 ?
;
_space_group_crystal_system orthorhombic
_space_group_IT_number 19
_space_group_name_Hall 'P 2ac 2ab'
_space_group_name_H-M_alt 'P 21 21 21'
_symmetry_space_group_name_Hall 'P 2ac 2ab'
_symmetry_space_group_name_H-M 'P 21 21 21'
_atom_sites_solution_hydrogens geom
_audit_update_record
;
2019-02-08 deposited with the CCDC.    2019-04-24 downloaded from the CCDC.
;
_cell_angle_alpha 90
_cell_angle_beta 90
_cell_angle_gamma 90
_cell_formula_units_Z 4
_cell_length_a 9.3124(9)
_cell_length_b 16.7999(17)
_cell_length_c 26.446(2)
_cell_measurement_reflns_used 9760
_cell_measurement_temperature 150
_cell_measurement_theta_max 27.53
_cell_measurement_theta_min 2.50
_cell_measurement_wavelength 0.71073
_cell_volume 4137.4(7)
_computing_cell_refinement 'APEX3 (Bruker, 2015)'
_computing_data_collection 'SAINT (Bruker, 2014)'
_computing_data_reduction 'SAINT (Bruker, 2014)'
_computing_molecular_graphics 'SXGRAPH (Farrugia, 1999), Mercury (CSD, 2016)'
_computing_publication_material 'CRYSCALC (T. Roisnel, local program, 2019)'
_computing_structure_refinement 'SHELXL-2018_3 (Sheldrick, 2018)'
_computing_structure_solution 'SHELXT (Sheldrick, 2015)'
_diffrn_ambient_temperature 150
_diffrn_detector '(CMOS) PHOTON 100'
_diffrn_detector_area_resol_mean 10.4167?
_diffrn_measured_fraction_theta_full 0.994
_diffrn_measured_fraction_theta_max 0.993
_diffrn_measurement_device_type 'D8 VENTURE Bruker AXS'
_diffrn_measurement_method 'rotation images'
_diffrn_radiation_monochromator 'multilayer monochromator'
_diffrn_radiation_probe x-ray
_diffrn_radiation_source 'Incoatec microfocus sealed tube'
_diffrn_radiation_type MoK\a
_diffrn_radiation_wavelength 0.71073
_diffrn_reflns_av_R_equivalents 0.0322
_diffrn_reflns_av_unetI/netI 0.0331
_diffrn_reflns_limit_h_max 12
_diffrn_reflns_limit_h_min -12
_diffrn_reflns_limit_k_max 21
_diffrn_reflns_limit_k_min -21
_diffrn_reflns_limit_l_max 32
_diffrn_reflns_limit_l_min -34
_diffrn_reflns_number 35441
_diffrn_reflns_theta_full 25.242
_diffrn_reflns_theta_max 27.535
_diffrn_reflns_theta_min 2.319
_diffrn_source_current 1.0
_diffrn_source_voltage 50.0
_exptl_absorpt_coefficient_mu 3.591
_exptl_absorpt_correction_T_max 0.806
_exptl_absorpt_correction_T_min 0.550
_exptl_absorpt_correction_type multi-scan
_exptl_absorpt_process_details
;
  [Sheldrick, G.M. (2014). SADABS Bruker AXS Inc., Madison, Wisconsin, USA]
;
_exptl_crystal_colour yellow
_exptl_crystal_density_diffrn 1.611
_exptl_crystal_description stick
_exptl_crystal_F_000 1996
_exptl_crystal_size_max 0.510
_exptl_crystal_size_mid 0.090
_exptl_crystal_size_min 0.060
_refine_diff_density_max 3.808
_refine_diff_density_min -2.021
_refine_diff_density_rms 0.188
_refine_ls_abs_structure_details
;
Refined as an inversion twin.
;
_refine_ls_abs_structure_Flack 0.018(12)
_refine_ls_extinction_coef 0.0040(2)
_refine_ls_extinction_method 'SHELXL-2018_3 (Sheldrick 2018)'
_refine_ls_goodness_of_fit_ref 1.092
_refine_ls_hydrogen_treatment constr
_refine_ls_matrix_type full
_refine_ls_number_parameters 446
_refine_ls_number_reflns 9467
_refine_ls_number_restraints 0
_refine_ls_restrained_S_all 1.092
_refine_ls_R_factor_all 0.0420
_refine_ls_R_factor_gt 0.0413
_refine_ls_shift/su_max 0.005
_refine_ls_shift/su_mean 0.000
_refine_ls_structure_factor_coef Fsqd
_refine_ls_weighting_details 'w=1/[\s^2^(Fo^2^)+(0.0176P)^2^+52.5974P] where P=(Fo^2^+2Fc^2^)/3'
_refine_ls_weighting_scheme calc
_refine_ls_wR_factor_gt 0.1057
_refine_ls_wR_factor_ref 0.1061
_reflns_Friedel_coverage 0.795
_reflns_Friedel_fraction_full 0.995
_reflns_Friedel_fraction_max 0.994
_reflns_number_gt 9325
_reflns_number_total 9467
_reflns_threshold_expression >2sigma(I)
_cod_data_source_file c9cc02434d2.cif
_cod_data_source_block RT519
_cod_original_cell_volume 4137.3(7)
_cod_database_code 7123326

loop_
_space_group_symop_operation_xyz
'x, y, z'
'-x+1/2, -y, z+1/2'
'x+1/2, -y+1/2, -z'
'-x, y+1/2, -z+1/2'

loop_
_atom_site_label
_atom_site_type_symbol
_atom_site_fract_x
_atom_site_fract_y
_atom_site_fract_z
_atom_site_U_iso_or_equiv
_atom_site_adp_type
_atom_site_occupancy
_atom_site_site_symmetry_order
_atom_site_calc_flag
_atom_site_refinement_flags_posn
_atom_site_refinement_flags_adp
Ir1 Ir 0.54037(4) 0.21623(2) 0.14997(2) 0.01164(11) Uani 1 1 d . .
N1 N 0.3438(8) 0.2346(5) 0.1841(3) 0.0132(16) Uani 1 1 d . .
C2 C 0.2740(12) 0.1828(7) 0.2137(4) 0.020(2) Uani 1 1 d . .
H2 H 0.316726 0.133533 0.219329 0.024 Uiso 1 1 calc R U
C3 C 0.1440(12) 0.1972(7) 0.2363(4) 0.023(2) Uani 1 1 d . .
H3 H 0.097802 0.157874 0.254970 0.028 Uiso 1 1 calc R U
C4 C 0.0829(11) 0.2726(7) 0.2304(5) 0.025(2) Uani 1 1 d . .
H4 H -0.000298 0.286916 0.247538 0.030 Uiso 1 1 calc R U
C5 C 0.1516(12) 0.3257(7) 0.1977(4) 0.022(2) Uani 1 1 d . .
H5 H 0.110912 0.375429 0.191746 0.026 Uiso 1 1 calc R U
C6 C 0.2800(12) 0.3055(6) 0.1738(4) 0.0193(8) Uani 1 1 d . .
C7 C 0.3529(11) 0.3578(6) 0.1360(4) 0.0193(8) Uani 1 1 d . .
C8 C 0.3066(12) 0.4302(6) 0.1212(4) 0.0193(8) Uani 1 1 d . .
H8 H 0.220535 0.449956 0.133891 0.023 Uiso 1 1 calc R U
C9 C 0.3850(11) 0.4756(6) 0.0874(4) 0.0193(8) Uani 1 1 d . .
H9 H 0.351879 0.525147 0.076986 0.023 Uiso 1 1 calc R U
C10 C 0.5137(11) 0.4458(6) 0.0695(4) 0.0193(8) Uani 1 1 d . .
H10 H 0.568744 0.476225 0.047421 0.023 Uiso 1 1 calc R U
C11 C 0.5622(11) 0.3698(6) 0.0843(4) 0.0193(8) Uani 1 1 d . .
H11 H 0.646222 0.349750 0.070214 0.023 Uiso 1 1 calc R U
C12 C 0.4883(11) 0.3243(6) 0.1193(4) 0.0193(8) Uani 1 1 d . .
N21 N 0.7205(8) 0.2090(5) 0.1061(3) 0.0128(15) Uani 1 1 d . .
C22 C 0.8491(11) 0.2393(6) 0.1188(4) 0.020(2) Uani 1 1 d . .
H22 H 0.861120 0.260290 0.151039 0.023 Uiso 1 1 calc R U
C23 C 0.9641(13) 0.2405(6) 0.0859(4) 0.022(2) Uani 1 1 d . .
H23 H 1.052001 0.261823 0.095698 0.026 Uiso 1 1 calc R U
C24 C 0.9449(12) 0.2090(7) 0.0375(4) 0.024(2) Uani 1 1 d . .
H24 H 1.020136 0.209550 0.014411 0.029 Uiso 1 1 calc R U
C25 C 0.8141(12) 0.1771(6) 0.0243(4) 0.020(2) Uani 1 1 d . .
H25 H 0.800900 0.155568 -0.007732 0.024 Uiso 1 1 calc R U
C26 C 0.7012(11) 0.1773(6) 0.0591(4) 0.0161(19) Uani 1 1 d . .
C27 C 0.5575(11) 0.1480(5) 0.0497(4) 0.0151(17) Uani 1 1 d . .
C28 C 0.5142(12) 0.1097(7) 0.0052(4) 0.021(2) Uani 1 1 d . .
H28 H 0.580479 0.100825 -0.020439 0.026 Uiso 1 1 calc R U
C29 C 0.3732(13) 0.0847(7) -0.0008(4) 0.024(2) Uani 1 1 d . .
H29 H 0.345619 0.058496 -0.030251 0.028 Uiso 1 1 calc R U
C30 C 0.2741(12) 0.0989(7) 0.0369(4) 0.022(2) Uani 1 1 d . .
H30 H 0.179218 0.083131 0.032510 0.026 Uiso 1 1 calc R U
C31 C 0.3150(11) 0.1368(6) 0.0818(4) 0.018(2) Uani 1 1 d . .
H31 H 0.246572 0.146104 0.106768 0.022 Uiso 1 1 calc R U
C32 C 0.4558(12) 0.1606(5) 0.0898(3) 0.0143(16) Uani 1 1 d . .
O41 O 0.6613(7) 0.2837(5) 0.2072(2) 0.0163(13) Uani 1 1 d . .
C42 C 0.6797(10) 0.2655(6) 0.2534(4) 0.0154(19) Uani 1 1 d . .
O43 O 0.7643(8) 0.3021(5) 0.2819(3) 0.0219(16) Uani 1 1 d . .
C44 C 0.5909(11) 0.1963(6) 0.2735(4) 0.017(2) Uani 1 1 d . .
H44 H 0.490045 0.207920 0.265880 0.020 Uiso 1 1 calc R U
C45 C 0.6013(12) 0.1808(7) 0.3305(4) 0.021(2) Uani 1 1 d . .
H45 H 0.644703 0.135787 0.344093 0.025 Uiso 1 1 calc R U
C46 C 0.5341(15) 0.2461(7) 0.3629(3) 0.024(2) Uani 1 1 d . .
H46 H 0.596874 0.292883 0.361885 0.029 Uiso 1 1 calc R U
C47 C 0.3823(14) 0.2715(10) 0.3464(6) 0.048(4) Uani 1 1 d . .
H47A H 0.384793 0.289457 0.311978 0.072 Uiso 1 1 calc R U
H47B H 0.349348 0.313896 0.367810 0.072 Uiso 1 1 calc R U
H47C H 0.318195 0.226976 0.349242 0.072 Uiso 1 1 calc R U
C48 C 0.5254(18) 0.2162(9) 0.4180(4) 0.044(3) Uani 1 1 d . .
H48A H 0.458174 0.173005 0.420054 0.065 Uiso 1 1 calc R U
H48B H 0.494192 0.258850 0.439526 0.065 Uiso 1 1 calc R U
H48C H 0.618388 0.198200 0.428713 0.065 Uiso 1 1 calc R U
N49 N 0.6314(10) 0.1247(5) 0.2439(3) 0.0151(16) Uani 1 1 d . .
C50 C 0.6979(12) 0.0567(6) 0.2635(4) 0.0184(12) Uani 1 1 d . .
H50 H 0.728907 0.048787 0.296493 0.022 Uiso 1 1 calc R U
C51 C 0.7077(12) 0.0055(6) 0.2248(4) 0.0184(12) Uani 1 1 d . .
H51 H 0.744369 -0.045937 0.226403 0.022 Uiso 1 1 calc R U
N52 N 0.6528(9) 0.0431(5) 0.1813(3) 0.0165(17) Uani 1 1 d . .
C53 C 0.6022(12) 0.1164(6) 0.1926(4) 0.0184(12) Uani 1 1 d . .
C54 C 0.6445(11) 0.0037(6) 0.1338(4) 0.0166(19) Uani 1 1 d . .
C55 C 0.5109(11) -0.0280(6) 0.1192(4) 0.017(2) Uani 1 1 d . .
C56 C 0.5048(12) -0.0649(6) 0.0714(4) 0.023(2) Uani 1 1 d . .
H56 H 0.417803 -0.085866 0.060373 0.028 Uiso 1 1 calc R U
C57 C 0.6238(14) -0.0711(7) 0.0402(4) 0.026(2) Uani 1 1 d . .
C58 C 0.7545(13) -0.0424(7) 0.0578(4) 0.025(2) Uani 1 1 d . .
H58 H 0.836309 -0.048867 0.038076 0.030 Uiso 1 1 calc R U
C59 C 0.7659(13) -0.0042(7) 0.1043(5) 0.026(2) Uani 1 1 d . .
C60 C 0.3819(12) -0.0263(7) 0.1539(5) 0.027(2) Uani 1 1 d . .
H60A H 0.410744 -0.041476 0.187434 0.040 Uiso 1 1 calc R U
H60B H 0.310559 -0.062810 0.141763 0.040 Uiso 1 1 calc R U
H60C H 0.342507 0.026515 0.154706 0.040 Uiso 1 1 calc R U
C61 C 0.6081(18) -0.1074(9) -0.0112(5) 0.040(3) Uani 1 1 d . .
H61A H 0.680858 -0.147202 -0.015976 0.059 Uiso 1 1 calc R U
H61B H 0.618462 -0.066787 -0.036510 0.059 Uiso 1 1 calc R U
H61C H 0.515005 -0.131465 -0.014179 0.059 Uiso 1 1 calc R U
C62 C 0.9108(12) 0.0273(8) 0.1227(5) 0.027(2) Uani 1 1 d . .
H62A H 0.905849 0.037688 0.158358 0.041 Uiso 1 1 calc R U
H62B H 0.933586 0.075694 0.105107 0.041 Uiso 1 1 calc R U
H62C H 0.984047 -0.011594 0.116220 0.041 Uiso 1 1 calc R U
Cl11 Cl 0.9083(3) 0.4839(2) 0.24909(13) 0.0362(7) Uani 1 1 d . .
Cl12 Cl 0.8805(4) 0.4736(3) 0.14078(13) 0.0492(9) Uani 1 1 d . .
C101 C 0.7948(12) 0.4550(7) 0.1986(5) 0.026(2) Uani 1 1 d . .
H101 H 0.777959 0.397561 0.201259 0.031 Uiso 1 1 calc R U
Cl13 Cl 0.6299(4) 0.5029(3) 0.20244(14) 0.0471(9) Uani 1 1 d . .
Cl21 Cl 0.4942(4) 0.8044(3) 0.87290(16) 0.0559(11) Uani 1 1 d . .
Cl22 Cl 0.5977(5) 0.6723(3) 0.93565(18) 0.0651(12) Uani 1 1 d . .
C202 C 0.5263(18) 0.6983(9) 0.8759(5) 0.045(3) Uani 1 1 d . .
H20A H 0.436951 0.669919 0.870351 0.054 Uiso 1 1 calc R U
H20B H 0.593147 0.682982 0.849501 0.054 Uiso 1 1 calc R U

loop_
_atom_site_aniso_label
_atom_site_aniso_U_11
_atom_site_aniso_U_22
_atom_site_aniso_U_33
_atom_site_aniso_U_23
_atom_site_aniso_U_13
_atom_site_aniso_U_12
Ir1 0.01265(15) 0.01348(16) 0.00880(15) -0.00024(14) 0.00101(14) 0.00262(14)
N1 0.009(3) 0.014(4) 0.016(4) -0.006(3) 0.002(3) 0.003(3)
C2 0.021(5) 0.021(5) 0.017(5) -0.003(4) 0.001(4) 0.002(4)
C3 0.021(5) 0.027(6) 0.021(5) -0.006(4) 0.005(4) -0.004(4)
C4 0.014(4) 0.025(6) 0.036(6) 0.002(5) -0.004(4) 0.000(4)
C5 0.018(5) 0.026(6) 0.022(5) -0.004(4) 0.000(4) 0.007(4)
C6 0.0204(19) 0.0207(19) 0.0168(18) 0.0027(15) -0.0024(15) 0.0052(15)
C7 0.0204(19) 0.0207(19) 0.0168(18) 0.0027(15) -0.0024(15) 0.0052(15)
C8 0.0204(19) 0.0207(19) 0.0168(18) 0.0027(15) -0.0024(15) 0.0052(15)
C9 0.0204(19) 0.0207(19) 0.0168(18) 0.0027(15) -0.0024(15) 0.0052(15)
C10 0.0204(19) 0.0207(19) 0.0168(18) 0.0027(15) -0.0024(15) 0.0052(15)
C11 0.0204(19) 0.0207(19) 0.0168(18) 0.0027(15) -0.0024(15) 0.0052(15)
C12 0.0204(19) 0.0207(19) 0.0168(18) 0.0027(15) -0.0024(15) 0.0052(15)
N21 0.018(4) 0.016(4) 0.005(3) -0.001(3) 0.004(3) 0.001(3)
C22 0.021(5) 0.021(5) 0.016(5) 0.002(4) 0.003(4) 0.004(4)
C23 0.015(4) 0.024(5) 0.026(5) -0.001(4) 0.001(5) -0.003(4)
C24 0.020(5) 0.032(5) 0.021(5) 0.001(4) 0.013(4) 0.001(5)
C25 0.027(5) 0.021(5) 0.012(4) -0.003(4) 0.005(4) 0.005(4)
C26 0.015(5) 0.021(5) 0.012(4) -0.001(4) 0.003(4) 0.002(4)
C27 0.016(5) 0.014(4) 0.016(4) 0.000(3) -0.004(4) 0.000(4)
C28 0.022(6) 0.029(5) 0.013(4) -0.002(4) -0.002(4) 0.004(4)
C29 0.026(6) 0.029(6) 0.015(5) -0.006(4) -0.005(4) 0.006(5)
C30 0.018(5) 0.024(5) 0.023(5) -0.004(4) -0.003(4) 0.003(4)
C31 0.017(5) 0.022(5) 0.016(5) -0.001(4) -0.001(4) 0.001(4)
C32 0.016(4) 0.012(4) 0.015(4) 0.003(3) 0.001(4) 0.004(4)
O41 0.022(3) 0.017(3) 0.010(3) -0.002(3) 0.000(2) -0.003(3)
C42 0.016(4) 0.018(5) 0.012(4) 0.000(3) 0.004(3) 0.003(3)
O43 0.021(4) 0.028(4) 0.017(3) -0.002(3) 0.001(3) -0.006(3)
C44 0.019(4) 0.020(5) 0.012(4) -0.003(3) 0.001(3) 0.002(4)
C45 0.030(5) 0.024(5) 0.008(4) 0.002(4) 0.003(4) -0.001(4)
C46 0.029(5) 0.031(5) 0.012(5) -0.002(4) 0.001(4) -0.006(5)
C47 0.029(6) 0.064(10) 0.051(8) -0.031(9) 0.007(7) 0.008(6)
C48 0.077(10) 0.035(6) 0.018(5) -0.012(5) 0.013(6) 0.003(9)
N49 0.023(4) 0.013(4) 0.009(4) -0.001(3) 0.001(3) 0.003(3)
C50 0.026(3) 0.014(3) 0.015(3) 0.004(2) 0.002(2) 0.004(2)
C51 0.026(3) 0.014(3) 0.015(3) 0.004(2) 0.002(2) 0.004(2)
N52 0.016(4) 0.014(4) 0.020(4) -0.006(3) 0.004(3) 0.002(3)
C53 0.026(3) 0.014(3) 0.015(3) 0.004(2) 0.002(2) 0.004(2)
C54 0.021(5) 0.012(4) 0.017(5) 0.005(3) 0.000(4) 0.004(4)
C55 0.021(5) 0.014(4) 0.016(4) -0.001(3) 0.001(4) -0.002(4)
C56 0.030(6) 0.017(5) 0.022(5) 0.000(4) 0.000(4) -0.004(4)
C57 0.038(7) 0.019(5) 0.020(5) -0.003(4) 0.004(5) 0.002(5)
C58 0.028(6) 0.021(5) 0.025(6) 0.004(4) 0.013(5) 0.009(4)
C59 0.026(6) 0.021(5) 0.032(6) -0.001(4) 0.014(5) 0.006(4)
C60 0.033(6) 0.029(5) 0.019(5) 0.002(5) 0.008(5) 0.004(4)
C61 0.058(9) 0.039(7) 0.022(6) -0.008(5) 0.011(6) -0.007(7)
C62 0.022(5) 0.030(6) 0.030(6) 0.002(5) -0.001(4) 0.005(4)
Cl11 0.0337(15) 0.0393(17) 0.0355(16) -0.0068(13) -0.0103(13) 0.0049(13)
Cl12 0.0380(17) 0.082(3) 0.0283(18) 0.0070(16) 0.0050(14) -0.0023(18)
C101 0.022(5) 0.027(6) 0.029(6) -0.003(5) 0.006(5) -0.005(5)
Cl13 0.0292(16) 0.068(2) 0.0441(19) -0.0198(17) -0.0081(14) 0.0224(16)
Cl21 0.045(2) 0.076(3) 0.047(2) -0.0160(19) -0.0062(15) 0.0051(17)
Cl22 0.067(3) 0.075(3) 0.053(2) 0.002(2) -0.002(2) -0.007(2)
C202 0.049(8) 0.053(9) 0.033(6) -0.012(6) 0.007(6) 0.004(7)

loop_
_atom_type_symbol
_atom_type_description
_atom_type_scat_dispersion_real
_atom_type_scat_dispersion_imag
_atom_type_scat_source
C C 0.0033 0.0016 'International Tables Vol C Tables 4.2.6.8 and 6.1.1.4'
H H 0.0000 0.0000 'International Tables Vol C Tables 4.2.6.8 and 6.1.1.4'
N N 0.0061 0.0033 'International Tables Vol C Tables 4.2.6.8 and 6.1.1.4'
O O 0.0106 0.0060 'International Tables Vol C Tables 4.2.6.8 and 6.1.1.4'
Ir Ir -1.4442 7.9887 'International Tables Vol C Tables 4.2.6.8 and 6.1.1.4'
Cl Cl 0.1484 0.1585 'International Tables Vol C Tables 4.2.6.8 and 6.1.1.4'

loop_
_geom_angle_atom_site_label_1
_geom_angle_atom_site_label_2
_geom_angle_atom_site_label_3
_geom_angle
C32 Ir1 N21 81.1(4)
C32 Ir1 C12 90.4(4)
N21 Ir1 C12 91.3(4)
C32 Ir1 N1 93.9(4)
N21 Ir1 N1 170.1(3)
C12 Ir1 N1 80.2(4)
C32 Ir1 C53 99.2(4)
N21 Ir1 C53 91.8(4)
C12 Ir1 C53 170.3(4)
N1 Ir1 C53 97.4(4)
C32 Ir1 O41 170.4(3)
N21 Ir1 O41 90.0(3)
C12 Ir1 O41 86.4(4)
N1 Ir1 O41 94.4(3)
C53 Ir1 O41 84.4(4)
C2 N1 C6 118.3(9)
C2 N1 Ir1 126.0(7)
C6 N1 Ir1 115.6(7)
N1 C2 C3 124.6(10)
N1 C2 H2 117.7
C3 C2 H2 117.7
C2 C3 C4 118.0(10)
C2 C3 H3 121.0
C4 C3 H3 121.0
C5 C4 C3 117.5(10)
C5 C4 H4 121.2
C3 C4 H4 121.2
C6 C5 C4 121.1(10)
C6 C5 H5 119.4
C4 C5 H5 119.4
N1 C6 C5 119.9(10)
N1 C6 C7 116.8(9)
C5 C6 C7 123.3(9)
C8 C7 C12 122.7(10)
C8 C7 C6 125.4(10)
C12 C7 C6 111.7(9)
C7 C8 C9 121.1(10)
C7 C8 H8 119.5
C9 C8 H8 119.5
C10 C9 C8 118.7(10)
C10 C9 H9 120.7
C8 C9 H9 120.7
C9 C10 C11 120.7(10)
C9 C10 H10 119.7
C11 C10 H10 119.7
C12 C11 C10 121.8(10)
C12 C11 H11 119.1
C10 C11 H11 119.1
C11 C12 C7 114.9(9)
C11 C12 Ir1 129.6(8)
C7 C12 Ir1 115.5(7)
C22 N21 C26 119.5(8)
C22 N21 Ir1 124.6(6)
C26 N21 Ir1 115.6(6)
N21 C22 C23 122.7(10)
N21 C22 H22 118.6
C23 C22 H22 118.6
C22 C23 C24 118.2(10)
C22 C23 H23 120.9
C24 C23 H23 120.9
C25 C24 C23 119.6(9)
C25 C24 H24 120.2
C23 C24 H24 120.2
C24 C25 C26 119.9(9)
C24 C25 H25 120.1
C26 C25 H25 120.1
N21 C26 C25 120.1(9)
N21 C26 C27 114.3(8)
C25 C26 C27 125.6(9)
C28 C27 C32 119.8(9)
C28 C27 C26 124.6(9)
C32 C27 C26 115.6(8)
C29 C28 C27 120.6(10)
C29 C28 H28 119.7
C27 C28 H28 119.7
C30 C29 C28 119.7(10)
C30 C29 H29 120.1
C28 C29 H29 120.1
C29 C30 C31 120.7(10)
C29 C30 H30 119.7
C31 C30 H30 119.7
C32 C31 C30 121.1(10)
C32 C31 H31 119.4
C30 C31 H31 119.4
C31 C32 C27 118.0(9)
C31 C32 Ir1 128.7(7)
C27 C32 Ir1 113.2(7)
C42 O41 Ir1 127.3(7)
O43 C42 O41 123.0(9)
O43 C42 C44 120.5(9)
O41 C42 C44 116.5(9)
N49 C44 C42 107.3(8)
N49 C44 C45 111.5(8)
C42 C44 C45 115.9(8)
N49 C44 H44 107.3
C42 C44 H44 107.3
C45 C44 H44 107.3
C46 C45 C44 113.8(9)
C46 C45 H45 123.1
C44 C45 H45 123.1
C45 C46 C47 114.7(10)
C45 C46 C48 108.6(10)
C47 C46 C48 108.0(12)
C45 C46 H46 108.5
C47 C46 H46 108.5
C48 C46 H46 108.5
C46 C47 H47A 109.5
C46 C47 H47B 109.5
H47A C47 H47B 109.5
C46 C47 H47C 109.5
H47A C47 H47C 109.5
H47B C47 H47C 109.5
C46 C48 H48A 109.5
C46 C48 H48B 109.5
H48A C48 H48B 109.5
C46 C48 H48C 109.5
H48A C48 H48C 109.5
H48B C48 H48C 109.5
C53 N49 C50 111.5(8)
C53 N49 C44 123.2(8)
C50 N49 C44 125.3(8)
C51 C50 N49 105.8(9)
C51 C50 H50 127.1
N49 C50 H50 127.1
C50 C51 N52 108.0(9)
C50 C51 H51 126.0
N52 C51 H51 126.0
C53 N52 C51 110.9(8)
C53 N52 C54 126.8(9)
C51 N52 C54 122.2(8)
N52 C53 N49 103.8(8)
N52 C53 Ir1 134.9(8)
N49 C53 Ir1 119.7(7)
C59 C54 C55 122.2(10)
C59 C54 N52 120.0(10)
C55 C54 N52 117.8(9)
C54 C55 C56 116.6(9)
C54 C55 C60 121.9(9)
C56 C55 C60 121.4(9)
C57 C56 C55 122.3(10)
C57 C56 H56 118.8
C55 C56 H56 118.8
C56 C57 C58 118.3(10)
C56 C57 C61 119.5(12)
C58 C57 C61 122.1(11)
C59 C58 C57 121.6(10)
C59 C58 H58 119.2
C57 C58 H58 119.2
C54 C59 C58 118.8(12)
C54 C59 C62 120.6(11)
C58 C59 C62 120.6(10)
C55 C60 H60A 109.5
C55 C60 H60B 109.5
H60A C60 H60B 109.5
C55 C60 H60C 109.5
H60A C60 H60C 109.5
H60B C60 H60C 109.5
C57 C61 H61A 109.5
C57 C61 H61B 109.5
H61A C61 H61B 109.5
C57 C61 H61C 109.5
H61A C61 H61C 109.5
H61B C61 H61C 109.5
C59 C62 H62A 109.5
C59 C62 H62B 109.5
H62A C62 H62B 109.5
C59 C62 H62C 109.5
H62A C62 H62C 109.5
H62B C62 H62C 109.5
Cl13 C101 Cl12 111.8(7)
Cl13 C101 Cl11 110.9(7)
Cl12 C101 Cl11 109.7(6)
Cl13 C101 H101 108.1
Cl12 C101 H101 108.1
Cl11 C101 H101 108.1
Cl22 C202 Cl21 110.1(7)
Cl22 C202 H20A 109.6
Cl21 C202 H20A 109.6
Cl22 C202 H20B 109.6
Cl21 C202 H20B 109.6
H20A C202 H20B 108.1

loop_
_geom_bond_atom_site_label_1
_geom_bond_atom_site_label_2
_geom_bond_distance
Ir1 C32 2.007(9)
Ir1 N21 2.043(7)
Ir1 C12 2.046(10)
Ir1 N1 2.064(8)
Ir1 C53 2.101(10)
Ir1 O41 2.201(7)
N1 C2 1.340(14)
N1 C6 1.358(12)
C2 C3 1.371(15)
C2 H2 0.9300
C3 C4 1.398(16)
C3 H3 0.9300
C4 C5 1.397(16)
C4 H4 0.9300
C5 C6 1.395(15)
C5 H5 0.9300
C6 C7 1.494(15)
C7 C8 1.349(14)
C7 C12 1.450(14)
C8 C9 1.383(15)
C8 H8 0.9300
C9 C10 1.382(14)
C9 H9 0.9300
C10 C11 1.410(14)
C10 H10 0.9300
C11 C12 1.384(14)
C11 H11 0.9300
N21 C22 1.344(13)
N21 C26 1.364(12)
C22 C23 1.379(15)
C22 H22 0.9300
C23 C24 1.396(14)
C23 H23 0.9300
C24 C25 1.376(16)
C24 H24 0.9300
C25 C26 1.398(14)
C25 H25 0.9300
C26 C27 1.447(13)
C27 C28 1.400(14)
C27 C32 1.438(13)
C28 C29 1.387(16)
C28 H28 0.9300
C29 C30 1.381(16)
C29 H29 0.9300
C30 C31 1.400(15)
C30 H30 0.9300
C31 C32 1.387(15)
C31 H31 0.9300
O41 C42 1.272(12)
C42 O43 1.252(12)
C42 C44 1.522(14)
C44 N49 1.484(12)
C44 C45 1.533(13)
C44 H44 0.9800
C45 C46 1.525(15)
C45 H45 0.9300
C46 C47 1.540(18)
C46 C48 1.544(15)
C46 H46 0.9800
C47 H47A 0.9600
C47 H47B 0.9600
C47 H47C 0.9600
C48 H48A 0.9600
C48 H48B 0.9600
C48 H48C 0.9600
N49 C53 1.390(13)
N49 C50 1.398(13)
C50 C51 1.340(14)
C50 H50 0.9300
C51 N52 1.407(13)
C51 H51 0.9300
N52 C53 1.351(13)
N52 C54 1.424(13)
C54 C59 1.381(15)
C54 C55 1.407(14)
C55 C56 1.409(14)
C55 C60 1.513(14)
C56 C57 1.385(16)
C56 H56 0.9300
C57 C58 1.390(18)
C57 C61 1.497(16)
C58 C59 1.389(17)
C58 H58 0.9300
C59 C62 1.530(17)
C60 H60A 0.9600
C60 H60B 0.9600
C60 H60C 0.9600
C61 H61A 0.9600
C61 H61B 0.9600
C61 H61C 0.9600
C62 H62A 0.9600
C62 H62B 0.9600
C62 H62C 0.9600
Cl11 C101 1.771(12)
Cl12 C101 1.753(12)
C101 Cl13 1.737(12)
C101 H101 0.9800
Cl21 C202 1.809(16)
Cl22 C202 1.769(15)
C202 H20A 0.9700
C202 H20B 0.9700

loop_
_geom_torsion_atom_site_label_1
_geom_torsion_atom_site_label_2
_geom_torsion_atom_site_label_3
_geom_torsion_atom_site_label_4
_geom_torsion
C6 N1 C2 C3 -2.7(16)
Ir1 N1 C2 C3 179.2(8)
N1 C2 C3 C4 -3.6(17)
C2 C3 C4 C5 6.2(16)
C3 C4 C5 C6 -3.1(16)
C2 N1 C6 C5 6.0(15)
Ir1 N1 C6 C5 -175.7(8)
C2 N1 C6 C7 -173.2(9)
Ir1 N1 C6 C7 5.1(12)
C4 C5 C6 N1 -3.1(16)
C4 C5 C6 C7 175.9(10)
N1 C6 C7 C8 -179.6(10)
C5 C6 C7 C8 1.3(17)
N1 C6 C7 C12 -4.1(13)
C5 C6 C7 C12 176.8(10)
C12 C7 C8 C9 2.2(16)
C6 C7 C8 C9 177.3(10)
C7 C8 C9 C10 -0.9(16)
C8 C9 C10 C11 1.6(15)
C9 C10 C11 C12 -3.8(16)
C10 C11 C12 C7 4.8(15)
C10 C11 C12 Ir1 -176.3(8)
C8 C7 C12 C11 -4.1(15)
C6 C7 C12 C11 -179.8(9)
C8 C7 C12 Ir1 176.8(8)
C6 C7 C12 Ir1 1.1(11)
C26 N21 C22 C23 0.6(15)
Ir1 N21 C22 C23 -173.0(8)
N21 C22 C23 C24 0.1(16)
C22 C23 C24 C25 -0.7(16)
C23 C24 C25 C26 0.6(17)
C22 N21 C26 C25 -0.7(15)
Ir1 N21 C26 C25 173.4(8)
C22 N21 C26 C27 -178.9(9)
Ir1 N21 C26 C27 -4.7(11)
C24 C25 C26 N21 0.1(16)
C24 C25 C26 C27 178.0(10)
N21 C26 C27 C28 -176.8(9)
C25 C26 C27 C28 5.2(16)
N21 C26 C27 C32 3.2(13)
C25 C26 C27 C32 -174.8(10)
C32 C27 C28 C29 1.0(15)
C26 C27 C28 C29 -179.0(10)
C27 C28 C29 C30 1.0(17)
C28 C29 C30 C31 -1.4(17)
C29 C30 C31 C32 -0.4(17)
C30 C31 C32 C27 2.4(15)
C30 C31 C32 Ir1 179.4(8)
C28 C27 C32 C31 -2.7(14)
C26 C27 C32 C31 177.3(9)
C28 C27 C32 Ir1 179.8(7)
C26 C27 C32 Ir1 -0.2(10)
Ir1 O41 C42 O43 171.0(7)
Ir1 O41 C42 C44 -9.8(12)
O43 C42 C44 N49 -119.5(9)
O41 C42 C44 N49 61.3(11)
O43 C42 C44 C45 5.8(14)
O41 C42 C44 C45 -173.5(9)
N49 C44 C45 C46 -168.8(9)
C42 C44 C45 C46 68.1(12)
C44 C45 C46 C47 48.4(14)
C44 C45 C46 C48 169.2(10)
C42 C44 N49 C53 -66.4(12)
C45 C44 N49 C53 165.6(10)
C42 C44 N49 C50 115.9(10)
C45 C44 N49 C50 -12.0(14)
C53 N49 C50 C51 -1.2(12)
C44 N49 C50 C51 176.7(9)
N49 C50 C51 N52 2.3(12)
C50 C51 N52 C53 -2.8(13)
C50 C51 N52 C54 -178.4(9)
C51 N52 C53 N49 1.9(12)
C54 N52 C53 N49 177.3(9)
C51 N52 C53 Ir1 166.6(9)
C54 N52 C53 Ir1 -18.1(17)
C50 N49 C53 N52 -0.5(12)
C44 N49 C53 N52 -178.4(9)
C50 N49 C53 Ir1 -168.0(7)
C44 N49 C53 Ir1 14.1(13)
C53 N52 C54 C59 106.6(13)
C51 N52 C54 C59 -78.6(13)
C53 N52 C54 C55 -75.0(13)
C51 N52 C54 C55 99.8(12)
C59 C54 C55 C56 -3.2(15)
N52 C54 C55 C56 178.5(9)
C59 C54 C55 C60 173.8(10)
N52 C54 C55 C60 -4.5(14)
C54 C55 C56 C57 0.8(15)
C60 C55 C56 C57 -176.2(10)
C55 C56 C57 C58 2.5(17)
C55 C56 C57 C61 -176.9(11)
C56 C57 C58 C59 -3.6(17)
C61 C57 C58 C59 175.8(12)
C55 C54 C59 C58 2.2(17)
N52 C54 C59 C58 -179.5(10)
C55 C54 C59 C62 -176.9(10)
N52 C54 C59 C62 1.4(16)
C57 C58 C59 C54 1.3(17)
C57 C58 C59 C62 -179.6(11)
